data_4086146
loop_
_publ_author_name
'Smart, Katharine A.'
'Mothes-Martin, Emmanuelle'
'Vendier, Laure'
'Perutz, Robin N.'
'Grellier, Mary'
'Sabo-Etienne, Sylviane'

_publ_section_title
;
 A Ruthenium Dihydrogen Germylene Complex and the Catalytic Synthesis of
 Digermoxane
;
_journal_issue 16
_journal_name_full Organometallics
_journal_page_first 4158
_journal_paper_doi 10.1021/acs.organomet.5b00570
_journal_volume 34
_journal_year 2015
_chemical_compound_source 'synthesis as described'
_chemical_formula_moiety 'C60 H90 Ge2 O P2 Ru'
_chemical_formula_sum 'C60 H90 Ge2 O P2 Ru'
_chemical_formula_weight 1135.51
_chemical_name_systematic
;
 ?
;
_space_group_IT_number 2
_symmetry_cell_setting triclinic
_symmetry_Int_Tables_number 2
_symmetry_space_group_name_Hall '-P 1'
_symmetry_space_group_name_H-M 'P -1'
_atom_sites_solution_hydrogens geom
_atom_sites_solution_primary direct
_atom_sites_solution_secondary difmap
_cell_angle_alpha 69.112(2)
_cell_angle_beta 79.918(2)
_cell_angle_gamma 78.548(2)
_cell_formula_units_Z 4
_cell_length_a 13.5815(6)
_cell_length_b 21.0328(10)
_cell_length_c 24.2249(12)
_cell_measurement_reflns_used 9989
_cell_measurement_temperature 100(2)
_cell_measurement_theta_max 23.48
_cell_measurement_theta_min 2.38
_cell_measurement_wavelength 0.71073
_cell_volume 6295.3(5)
_computing_cell_refinement 'Bruker SAINT'
_computing_data_collection 'Bruker APEX2'
_computing_data_reduction 'Bruker SAINT'
_computing_molecular_graphics 'Ortep-3 for Windows (Farrugia, 1997)'
_computing_publication_material 'WinGX publication routines (Farrugia, 1999)'
_computing_structure_refinement 'SHELXL-97 (Sheldrick, 2008)'
_computing_structure_solution 'SHELXS-97 (Sheldrick, 2008)'
_diffrn_ambient_temperature 100(2)
_diffrn_measured_fraction_theta_full 0.997
_diffrn_measured_fraction_theta_max 0.997
_diffrn_measurement_device_type 'Bruker Kappa APEX II'
_diffrn_measurement_method \w-\f
_diffrn_radiation_monochromator graphite
_diffrn_radiation_source 'fine-focus sealed tube'
_diffrn_radiation_type MoK\a
_diffrn_radiation_wavelength 0.71073
_diffrn_reflns_av_R_equivalents 0.0572
_diffrn_reflns_av_unetI/netI 0.0577
_diffrn_reflns_limit_h_max 13
_diffrn_reflns_limit_h_min -15
_diffrn_reflns_limit_k_max 23
_diffrn_reflns_limit_k_min -23
_diffrn_reflns_limit_l_max 27
_diffrn_reflns_limit_l_min -27
_diffrn_reflns_number 79201
_diffrn_reflns_theta_full 23.52
_diffrn_reflns_theta_max 23.52
_diffrn_reflns_theta_min 1.7
_diffrn_standards_decay_% 0
_diffrn_standards_interval_count 0
_diffrn_standards_interval_time 0
_diffrn_standards_number 0
_exptl_absorpt_coefficient_mu 1.271
_exptl_absorpt_correction_T_max 0.984
_exptl_absorpt_correction_T_min 0.817
_exptl_absorpt_correction_type multi-scan
_exptl_absorpt_process_details
;
        [c.f. r.h. blessing, acta cryst. (1995), a51, 33-38]
;
_exptl_crystal_colour colourless
_exptl_crystal_density_diffrn 1.198
_exptl_crystal_density_method 'not measured'
_exptl_crystal_description platelet
_exptl_crystal_F_000 2384
_exptl_crystal_size_max 0.1
_exptl_crystal_size_mid 0.08
_exptl_crystal_size_min 0.02
_platon_squeeze_details
;
;
_refine_diff_density_max 0.412
_refine_diff_density_min -0.346
_refine_diff_density_rms 0.075
_refine_ls_extinction_method none
_refine_ls_goodness_of_fit_ref 0.999
_refine_ls_hydrogen_treatment mixed
_refine_ls_matrix_type full
_refine_ls_number_parameters 1221
_refine_ls_number_reflns 18595
_refine_ls_number_restraints 0
_refine_ls_restrained_S_all 0.999
_refine_ls_R_factor_all 0.0534
_refine_ls_R_factor_gt 0.034
_refine_ls_shift/su_max 0.006
_refine_ls_shift/su_mean 0
_refine_ls_structure_factor_coef Fsqd
_refine_ls_weighting_details 'calc w=1/[\s^2^(Fo^2^)+(0.0364P)^2^+0.0000P] where P=(Fo^2^+2Fc^2^)/3'
_refine_ls_weighting_scheme calc
_refine_ls_wR_factor_gt 0.0708
_refine_ls_wR_factor_ref 0.0756
_reflns_number_gt 14195
_reflns_number_total 18595
_reflns_threshold_expression >2\s(I)
_cod_data_source_file om5b00570_si_003.cif
_cod_data_source_block germoxane1
_cod_depositor_comments 'Adding full bibliography for 4086145--4086147.cif.'
_cod_database_code 4086146

loop_
_symmetry_equiv_pos_as_xyz
'x, y, z'
'-x, -y, -z'

loop_
_atom_site_label
_atom_site_type_symbol
_atom_site_fract_x
_atom_site_fract_y
_atom_site_fract_z
_atom_site_U_iso_or_equiv
_atom_site_adp_type
_atom_site_occupancy
_atom_site_symmetry_multiplicity
_atom_site_calc_flag
_atom_site_refinement_flags
C1 C -0.2719(2) 1.03031(17) 0.82075(14) 0.0135(8) Uani 1 1 d .
H1 H -0.2428 0.9852 0.8152 0.016 Uiso 1 1 calc R
C2 C -0.2594(2) 1.02018(17) 0.88512(14) 0.0172(8) Uani 1 1 d .
H2A H -0.1865 1.0097 0.8902 0.021 Uiso 1 1 calc R
H2B H -0.2871 1.0635 0.8935 0.021 Uiso 1 1 calc R
C3 C -0.3133(2) 0.96188(18) 0.92968(16) 0.0209(9) Uani 1 1 d .
H3A H -0.2826 0.9179 0.9233 0.025 Uiso 1 1 calc R
H3B H -0.3048 0.9577 0.9707 0.025 Uiso 1 1 calc R
C4 C -0.4255(2) 0.97584(19) 0.92232(16) 0.0246(9) Uani 1 1 d .
H4A H -0.4572 1.0186 0.9307 0.03 Uiso 1 1 calc R
H4B H -0.4593 0.9374 0.9509 0.03 Uiso 1 1 calc R
C5 C -0.4387(2) 0.98325(18) 0.85887(15) 0.0219(9) Uani 1 1 d .
H5A H -0.5117 0.9933 0.854 0.026 Uiso 1 1 calc R
H5B H -0.4111 0.9392 0.8518 0.026 Uiso 1 1 calc R
C6 C -0.3850(2) 1.04067(17) 0.81299(15) 0.0182(8) Uani 1 1 d .
H6A H -0.4181 1.0854 0.817 0.022 Uiso 1 1 calc R
H6B H -0.3916 1.0419 0.7725 0.022 Uiso 1 1 calc R
C7 C -0.2710(2) 1.18230(17) 0.75754(15) 0.0168(8) Uani 1 1 d .
H7 H -0.2208 1.2146 0.7367 0.02 Uiso 1 1 calc R
C8 C -0.3612(2) 1.21078(17) 0.72055(16) 0.0228(9) Uani 1 1 d .
H8A H -0.3412 1.2053 0.681 0.027 Uiso 1 1 calc R
H8B H -0.4178 1.1845 0.7407 0.027 Uiso 1 1 calc R
C9 C -0.3958(3) 1.28707(18) 0.71289(18) 0.0301(10) Uani 1 1 d .
H9A H -0.3409 1.3136 0.6896 0.036 Uiso 1 1 calc R
H9B H -0.4551 1.3041 0.6902 0.036 Uiso 1 1 calc R
C10 C -0.4236(3) 1.29907(19) 0.77222(18) 0.0304(10) Uani 1 1 d .
H10A H -0.4839 1.2773 0.7935 0.037 Uiso 1 1 calc R
H10B H -0.4408 1.3491 0.7653 0.037 Uiso 1 1 calc R
C11 C -0.3365(3) 1.26920(18) 0.81046(18) 0.0273(9) Uani 1 1 d .
H11A H -0.3582 1.2745 0.85 0.033 Uiso 1 1 calc R
H11B H -0.2789 1.2949 0.7915 0.033 Uiso 1 1 calc R
C12 C -0.3025(2) 1.19278(17) 0.81809(16) 0.0199(8) Uani 1 1 d .
H12A H -0.2447 1.1749 0.842 0.024 Uiso 1 1 calc R
H12B H -0.3585 1.1665 0.8398 0.024 Uiso 1 1 calc R
C13 C -0.2261(2) 1.08547(17) 0.69362(15) 0.0161(8) Uani 1 1 d .
H13 H -0.3009 1.0985 0.6928 0.019 Uiso 1 1 calc R
C14 C -0.1776(2) 1.13575(19) 0.63663(15) 0.0234(9) Uani 1 1 d .
H14A H -0.1931 1.1829 0.6388 0.028 Uiso 1 1 calc R
H14B H -0.1032 1.1225 0.6333 0.028 Uiso 1 1 calc R
C15 C -0.2179(3) 1.1348(2) 0.58170(16) 0.0272(9) Uani 1 1 d .
H15A H -0.2915 1.1515 0.5836 0.033 Uiso 1 1 calc R
H15B H -0.1844 1.1661 0.5454 0.033 Uiso 1 1 calc R
C16 C -0.1983(3) 1.0622(2) 0.57838(16) 0.0305(10) Uani 1 1 d .
H16A H -0.2306 1.0621 0.5448 0.037 Uiso 1 1 calc R
H16B H -0.1246 1.0484 0.5705 0.037 Uiso 1 1 calc R
C17 C -0.2391(3) 1.0101(2) 0.63542(17) 0.0284(10) Uani 1 1 d .
H17A H -0.2185 0.9634 0.6327 0.034 Uiso 1 1 calc R
H17B H -0.3139 1.0195 0.6399 0.034 Uiso 1 1 calc R
C18 C -0.2008(2) 1.01250(18) 0.69039(16) 0.0208(9) Uani 1 1 d .
H18A H -0.2326 0.9801 0.7267 0.025 Uiso 1 1 calc R
H18B H -0.1267 0.998 0.6884 0.025 Uiso 1 1 calc R
C19 C 0.1662(2) 1.16951(16) 0.77836(15) 0.0146(8) Uani 1 1 d .
H19 H 0.2021 1.1375 0.7567 0.017 Uiso 1 1 calc R
C20 C 0.2209(2) 1.23296(17) 0.75239(17) 0.0214(9) Uani 1 1 d .
H20A H 0.2119 1.2555 0.7097 0.026 Uiso 1 1 calc R
H20B H 0.1911 1.2664 0.7732 0.026 Uiso 1 1 calc R
C21 C 0.3339(2) 1.21228(19) 0.75937(18) 0.0288(10) Uani 1 1 d .
H21A H 0.3646 1.182 0.7357 0.035 Uiso 1 1 calc R
H21B H 0.3672 1.254 0.7436 0.035 Uiso 1 1 calc R
C22 C 0.3524(3) 1.17547(19) 0.82310(17) 0.0281(10) Uani 1 1 d .
H22A H 0.3273 1.207 0.8463 0.034 Uiso 1 1 calc R
H22B H 0.426 1.1613 0.8255 0.034 Uiso 1 1 calc R
C23 C 0.2989(2) 1.11218(18) 0.84957(17) 0.0253(9) Uani 1 1 d .
H23A H 0.3084 1.0902 0.8922 0.03 Uiso 1 1 calc R
H23B H 0.329 1.0785 0.8291 0.03 Uiso 1 1 calc R
C24 C 0.1858(2) 1.13222(17) 0.84291(16) 0.0193(8) Uani 1 1 d .
H24A H 0.1531 1.0902 0.8588 0.023 Uiso 1 1 calc R
H24B H 0.1549 1.1623 0.8667 0.023 Uiso 1 1 calc R
C25 C 0.0255(2) 1.25129(16) 0.69673(15) 0.0161(8) Uani 1 1 d .
H25 H 0.0606 1.2865 0.7011 0.019 Uiso 1 1 calc R
C26 C -0.0780(2) 1.28917(18) 0.67802(16) 0.0219(9) Uani 1 1 d .
H26A H -0.1144 1.2578 0.6698 0.026 Uiso 1 1 calc R
H26B H -0.1184 1.3035 0.7109 0.026 Uiso 1 1 calc R
C27 C -0.0668(3) 1.35222(19) 0.62279(17) 0.0299(10) Uani 1 1 d .
H27A H -0.0334 1.3847 0.6316 0.036 Uiso 1 1 calc R
H27B H -0.1345 1.3758 0.6113 0.036 Uiso 1 1 calc R
C28 C -0.0043(3) 1.3315(2) 0.57139(17) 0.0331(10) Uani 1 1 d .
H28A H -0.0407 1.3024 0.5603 0.04 Uiso 1 1 calc R
H28B H 0.0047 1.3733 0.5364 0.04 Uiso 1 1 calc R
C29 C 0.0988(2) 1.29227(18) 0.58856(16) 0.0237(9) Uani 1 1 d .
H29A H 0.1383 1.3231 0.5954 0.028 Uiso 1 1 calc R
H29B H 0.1362 1.2768 0.5556 0.028 Uiso 1 1 calc R
C30 C 0.0876(2) 1.23014(18) 0.64469(16) 0.0215(9) Uani 1 1 d .
H30A H 0.1555 1.2066 0.656 0.026 Uiso 1 1 calc R
H30B H 0.0538 1.1973 0.6366 0.026 Uiso 1 1 calc R
C31 C -0.0468(2) 1.22068(16) 0.82268(15) 0.0162(8) Uani 1 1 d .
H31 H -0.1156 1.2363 0.8089 0.019 Uiso 1 1 calc R
C32 C -0.0135(3) 1.28617(17) 0.82285(17) 0.0236(9) Uani 1 1 d .
H32A H 0.0535 1.2744 0.8376 0.028 Uiso 1 1 calc R
H32B H -0.0069 1.319 0.7817 0.028 Uiso 1 1 calc R
C33 C -0.0899(3) 1.32010(19) 0.86229(17) 0.0301(10) Uani 1 1 d .
H33A H -0.065 1.3609 0.863 0.036 Uiso 1 1 calc R
H33B H -0.1551 1.3359 0.8451 0.036 Uiso 1 1 calc R
C34 C -0.1067(3) 1.27104(19) 0.92530(17) 0.0296(10) Uani 1 1 d .
H34A H -0.1592 1.2939 0.9488 0.036 Uiso 1 1 calc R
H34B H -0.0433 1.2591 0.944 0.036 Uiso 1 1 calc R
C35 C -0.1400(3) 1.20544(18) 0.92626(17) 0.0242(9) Uani 1 1 d .
H35A H -0.2076 1.2167 0.9123 0.029 Uiso 1 1 calc R
H35B H -0.1451 1.1729 0.9676 0.029 Uiso 1 1 calc R
C36 C -0.0646(2) 1.17136(17) 0.88639(15) 0.0197(8) Uani 1 1 d .
H36A H 0.0007 1.1549 0.9035 0.024 Uiso 1 1 calc R
H36B H -0.0905 1.1309 0.8857 0.024 Uiso 1 1 calc R
C37 C 0.0836(2) 0.96833(17) 0.66404(15) 0.0145(8) Uani 1 1 d .
C38 C 0.0755(3) 0.89927(18) 0.68182(17) 0.0268(9) Uani 1 1 d .
H38 H 0.0783 0.8715 0.7224 0.032 Uiso 1 1 calc R
C39 C 0.0630(3) 0.8700(2) 0.6405(2) 0.0385(11) Uani 1 1 d .
H39 H 0.0557 0.8228 0.6534 0.046 Uiso 1 1 calc R
C40 C 0.0613(3) 0.9086(2) 0.58145(19) 0.0314(10) Uani 1 1 d .
H40 H 0.0542 0.8882 0.5534 0.038 Uiso 1 1 calc R
C41 C 0.0699(2) 0.9770(2) 0.56357(17) 0.0250(9) Uani 1 1 d .
H41 H 0.0692 1.0042 0.5228 0.03 Uiso 1 1 calc R
C42 C 0.0797(2) 1.00674(19) 0.60429(16) 0.0203(9) Uani 1 1 d .
H42 H 0.0839 1.0545 0.5912 0.024 Uiso 1 1 calc R
C43 C 0.2434(2) 1.03671(16) 0.69330(15) 0.0146(8) Uani 1 1 d .
C44 C 0.3137(2) 1.01977(18) 0.73279(17) 0.0219(9) Uani 1 1 d .
H44 H 0.2963 0.9944 0.7734 0.026 Uiso 1 1 calc R
C45 C 0.4096(3) 1.03905(19) 0.71446(18) 0.0276(9) Uani 1 1 d .
H45 H 0.4569 1.027 0.7425 0.033 Uiso 1 1 calc R
C46 C 0.4356(3) 1.07536(18) 0.65617(18) 0.0271(10) Uani 1 1 d .
H46 H 0.501 1.0887 0.6434 0.032 Uiso 1 1 calc R
C47 C 0.3667(3) 1.09233(18) 0.61629(17) 0.0245(9) Uani 1 1 d .
H47 H 0.3846 1.1172 0.5756 0.029 Uiso 1 1 calc R
C48 C 0.2711(2) 1.07355(17) 0.63477(16) 0.0208(9) Uani 1 1 d .
H48 H 0.2239 1.0863 0.6066 0.025 Uiso 1 1 calc R
C49 C 0.1322(2) 0.94883(16) 0.90141(15) 0.0149(8) Uani 1 1 d .
C50 C 0.2301(2) 0.91422(17) 0.89639(16) 0.0194(8) Uani 1 1 d .
H50 H 0.2504 0.893 0.8667 0.023 Uiso 1 1 calc R
C51 C 0.2983(3) 0.91034(19) 0.93426(16) 0.0246(9) Uani 1 1 d .
H51 H 0.3651 0.8868 0.9302 0.03 Uiso 1 1 calc R
C52 C 0.2694(3) 0.94049(19) 0.97772(16) 0.0251(9) Uani 1 1 d .
H52 H 0.3163 0.9375 1.0037 0.03 Uiso 1 1 calc R
C53 C 0.1726(3) 0.97499(18) 0.98354(16) 0.0236(9) Uani 1 1 d .
H53 H 0.1528 0.9961 1.0133 0.028 Uiso 1 1 calc R
C54 C 0.1046(2) 0.97863(17) 0.94575(15) 0.0190(8) Uani 1 1 d .
H54 H 0.0378 1.0019 0.9502 0.023 Uiso 1 1 calc R
C55 C -0.0450(2) 0.88687(17) 0.87947(16) 0.0167(8) Uani 1 1 d .
C56 C -0.0944(2) 0.86571(18) 0.84426(17) 0.0231(9) Uani 1 1 d .
H56 H -0.0875 0.8879 0.8024 0.028 Uiso 1 1 calc R
C57 C -0.1525(3) 0.81379(19) 0.86882(19) 0.0317(10) Uani 1 1 d .
H57 H -0.1846 0.8001 0.8439 0.038 Uiso 1 1 calc R
C58 C -0.1644(3) 0.7815(2) 0.9296(2) 0.0370(11) Uani 1 1 d .
H58 H -0.2044 0.7454 0.9465 0.044 Uiso 1 1 calc R
C59 C -0.1183(3) 0.8016(2) 0.96582(19) 0.0361(11) Uani 1 1 d .
H59 H -0.1274 0.7802 1.0078 0.043 Uiso 1 1 calc R
C60 C -0.0584(3) 0.85353(19) 0.94013(17) 0.0273(9) Uani 1 1 d .
H60 H -0.0256 0.8665 0.9652 0.033 Uiso 1 1 calc R
C61 C 0.3570(2) 0.67562(17) 0.62292(15) 0.0187(8) Uani 1 1 d .
H61 H 0.3717 0.6272 0.6228 0.022 Uiso 1 1 calc R
C62 C 0.3087(2) 0.66931(18) 0.68641(16) 0.0221(9) Uani 1 1 d .
H62A H 0.36 0.6456 0.7144 0.026 Uiso 1 1 calc R
H62B H 0.2853 0.7159 0.6892 0.026 Uiso 1 1 calc R
C63 C 0.2192(2) 0.62920(19) 0.70426(18) 0.0284(10) Uani 1 1 d .
H63A H 0.1877 0.6279 0.7447 0.034 Uiso 1 1 calc R
H63B H 0.2435 0.5813 0.7052 0.034 Uiso 1 1 calc R
C64 C 0.1405(2) 0.66288(19) 0.66022(18) 0.0305(10) Uani 1 1 d .
H64A H 0.0856 0.6345 0.6708 0.037 Uiso 1 1 calc R
H64B H 0.1106 0.7088 0.6627 0.037 Uiso 1 1 calc R
C65 C 0.1884(2) 0.6701(2) 0.59751(18) 0.0321(10) Uani 1 1 d .
H65A H 0.1368 0.6936 0.5697 0.039 Uiso 1 1 calc R
H65B H 0.2128 0.6238 0.5944 0.039 Uiso 1 1 calc R
C66 C 0.2767(2) 0.71099(18) 0.57962(16) 0.0227(9) Uani 1 1 d .
H66A H 0.2521 0.7583 0.5803 0.027 Uiso 1 1 calc R
H66B H 0.3069 0.714 0.5387 0.027 Uiso 1 1 calc R
C67 C 0.4580(2) 0.80277(16) 0.58203(15) 0.0160(8) Uani 1 1 d .
H67 H 0.5247 0.8156 0.5827 0.019 Uiso 1 1 calc R
C68 C 0.3865(2) 0.82563(17) 0.63031(15) 0.0183(8) Uani 1 1 d .
H68A H 0.3171 0.8181 0.6298 0.022 Uiso 1 1 calc R
H68B H 0.4082 0.7974 0.6698 0.022 Uiso 1 1 calc R
C69 C 0.3864(3) 0.90187(17) 0.62035(16) 0.0232(9) Uani 1 1 d .
H69A H 0.3378 0.9156 0.6511 0.028 Uiso 1 1 calc R
H69B H 0.4545 0.9086 0.6245 0.028 Uiso 1 1 calc R
C70 C 0.3578(3) 0.94720(17) 0.55923(16) 0.0234(9) Uani 1 1 d .
H70A H 0.3636 0.9955 0.553 0.028 Uiso 1 1 calc R
H70B H 0.2867 0.945 0.5567 0.028 Uiso 1 1 calc R
C71 C 0.4264(3) 0.92418(17) 0.51064(16) 0.0204(8) Uani 1 1 d .
H71A H 0.4964 0.9312 0.5103 0.025 Uiso 1 1 calc R
H71B H 0.4036 0.9527 0.4714 0.025 Uiso 1 1 calc R
C72 C 0.4247(2) 0.84839(16) 0.52063(15) 0.0171(8) Uani 1 1 d .
H72A H 0.4707 0.8346 0.489 0.02 Uiso 1 1 calc R
H72B H 0.3555 0.8418 0.5183 0.02 Uiso 1 1 calc R
C73 C 0.5104(2) 0.70113(17) 0.52334(15) 0.0162(8) Uani 1 1 d .
H73 H 0.4567 0.7343 0.5 0.019 Uiso 1 1 calc R
C74 C 0.5072(3) 0.63114(17) 0.51777(16) 0.0205(9) Uani 1 1 d .
H74A H 0.5632 0.597 0.5371 0.025 Uiso 1 1 calc R
H74B H 0.4426 0.6148 0.5382 0.025 Uiso 1 1 calc R
C75 C 0.5171(3) 0.63771(19) 0.45220(16) 0.0250(9) Uani 1 1 d .
H75A H 0.5179 0.5919 0.4492 0.03 Uiso 1 1 calc R
H75B H 0.4573 0.6684 0.4342 0.03 Uiso 1 1 calc R
C76 C 0.6126(3) 0.66631(18) 0.41736(16) 0.0241(9) Uani 1 1 d .
H76A H 0.6727 0.6324 0.4312 0.029 Uiso 1 1 calc R
H76B H 0.6124 0.6739 0.3746 0.029 Uiso 1 1 calc R
C77 C 0.6193(3) 0.73377(18) 0.42539(15) 0.0201(8) Uani 1 1 d .
H77A H 0.564 0.7694 0.4069 0.024 Uiso 1 1 calc R
H77B H 0.6844 0.7494 0.4051 0.024 Uiso 1 1 calc R
C78 C 0.6112(2) 0.72506(17) 0.49146(15) 0.0174(8) Uani 1 1 d .
H78A H 0.6158 0.7694 0.4958 0.021 Uiso 1 1 calc R
H78B H 0.6679 0.6908 0.5097 0.021 Uiso 1 1 calc R
C79 C 0.6013(2) 0.78130(17) 0.71701(15) 0.0164(8) Uani 1 1 d .
H79 H 0.5667 0.8131 0.682 0.02 Uiso 1 1 calc R
C80 C 0.5157(2) 0.75472(17) 0.76577(16) 0.0202(8) Uani 1 1 d .
H80A H 0.4775 0.7285 0.7523 0.024 Uiso 1 1 calc R
H80B H 0.5453 0.723 0.8021 0.024 Uiso 1 1 calc R
C81 C 0.4433(2) 0.81375(18) 0.78056(16) 0.0220(9) Uani 1 1 d .
H81A H 0.4076 0.8424 0.7456 0.026 Uiso 1 1 calc R
H81B H 0.392 0.7945 0.8138 0.026 Uiso 1 1 calc R
C82 C 0.4995(3) 0.85854(19) 0.79785(17) 0.0261(9) Uani 1 1 d .
H82A H 0.4514 0.8975 0.8051 0.031 Uiso 1 1 calc R
H82B H 0.5298 0.8311 0.8351 0.031 Uiso 1 1 calc R
C83 C 0.5819(3) 0.88589(18) 0.74885(17) 0.0249(9) Uani 1 1 d .
H83A H 0.6187 0.9139 0.7611 0.03 Uiso 1 1 calc R
H83B H 0.551 0.9159 0.7124 0.03 Uiso 1 1 calc R
C84 C 0.6557(2) 0.82707(17) 0.73558(16) 0.0206(9) Uani 1 1 d .
H84A H 0.6896 0.7987 0.7714 0.025 Uiso 1 1 calc R
H84B H 0.7084 0.8461 0.7032 0.025 Uiso 1 1 calc R
C85 C 0.7718(2) 0.76639(16) 0.62959(15) 0.0148(8) Uani 1 1 d .
H85 H 0.8109 0.7859 0.6495 0.018 Uiso 1 1 calc R
C86 C 0.8499(2) 0.72121(17) 0.60082(16) 0.0188(8) Uani 1 1 d .
H86A H 0.8821 0.6818 0.6322 0.023 Uiso 1 1 calc R
H86B H 0.8156 0.7027 0.5782 0.023 Uiso 1 1 calc R
C87 C 0.9311(2) 0.76145(17) 0.55905(15) 0.0199(8) Uani 1 1 d .
H87A H 0.9709 0.775 0.5825 0.024 Uiso 1 1 calc R
H87B H 0.9776 0.7316 0.5391 0.024 Uiso 1 1 calc R
C88 C 0.8851(2) 0.82557(18) 0.51233(16) 0.0237(9) Uani 1 1 d .
H88A H 0.8552 0.8118 0.4846 0.028 Uiso 1 1 calc R
H88B H 0.939 0.8531 0.4891 0.028 Uiso 1 1 calc R
C89 C 0.8035(2) 0.86966(17) 0.54039(16) 0.0212(9) Uani 1 1 d .
H89A H 0.771 0.9084 0.5086 0.025 Uiso 1 1 calc R
H89B H 0.8351 0.8892 0.5634 0.025 Uiso 1 1 calc R
C90 C 0.7233(2) 0.82773(17) 0.58137(15) 0.0165(8) Uani 1 1 d .
H90A H 0.6728 0.8572 0.6 0.02 Uiso 1 1 calc R
H90B H 0.6878 0.8113 0.5578 0.02 Uiso 1 1 calc R
C91 C 0.7768(2) 0.66666(17) 0.74734(15) 0.0181(8) Uani 1 1 d .
H91 H 0.8092 0.6247 0.737 0.022 Uiso 1 1 calc R
C92 C 0.8658(2) 0.70111(18) 0.74902(16) 0.0226(9) Uani 1 1 d .
H92A H 0.9042 0.7155 0.709 0.027 Uiso 1 1 calc R
H92B H 0.8395 0.7427 0.7603 0.027 Uiso 1 1 calc R
C93 C 0.9365(3) 0.6510(2) 0.79411(17) 0.0307(10) Uani 1 1 d .
H93A H 0.9688 0.6121 0.78 0.037 Uiso 1 1 calc R
H93B H 0.9906 0.675 0.7963 0.037 Uiso 1 1 calc R
C94 C 0.8812(3) 0.6230(2) 0.85557(18) 0.0382(11) Uani 1 1 d .
H94A H 0.8559 0.661 0.8719 0.046 Uiso 1 1 calc R
H94B H 0.9286 0.5888 0.8822 0.046 Uiso 1 1 calc R
C95 C 0.7922(3) 0.5892(2) 0.85409(17) 0.0332(10) Uani 1 1 d .
H95A H 0.818 0.5477 0.8425 0.04 Uiso 1 1 calc R
H95B H 0.7543 0.5746 0.8943 0.04 Uiso 1 1 calc R
C96 C 0.7215(3) 0.63905(19) 0.80999(16) 0.0258(9) Uani 1 1 d .
H96A H 0.6904 0.6781 0.824 0.031 Uiso 1 1 calc R
H96B H 0.6665 0.6153 0.8084 0.031 Uiso 1 1 calc R
C97 C 0.5603(3) 0.50158(18) 0.81562(16) 0.0226(9) Uani 1 1 d .
C98 C 0.6276(3) 0.4454(2) 0.84463(17) 0.0308(10) Uani 1 1 d .
H98 H 0.6651 0.4164 0.8235 0.037 Uiso 1 1 calc R
C99 C 0.6416(3) 0.4304(3) 0.9031(2) 0.0506(13) Uani 1 1 d .
H99 H 0.689 0.3921 0.9218 0.061 Uiso 1 1 calc R
C100 C 0.5859(4) 0.4718(3) 0.9343(2) 0.0690(16) Uani 1 1 d .
H100 H 0.5949 0.462 0.9747 0.083 Uiso 1 1 calc R
C101 C 0.5185(4) 0.5264(3) 0.9074(2) 0.0672(16) Uani 1 1 d .
H101 H 0.4803 0.5545 0.9293 0.081 Uiso 1 1 calc R
C102 C 0.5046(3) 0.5415(2) 0.84872(19) 0.0403(11) Uani 1 1 d .
H102 H 0.4565 0.5796 0.8307 0.048 Uiso 1 1 calc R
C103 C 0.4413(2) 0.48643(17) 0.72188(17) 0.0212(9) Uani 1 1 d .
C104 C 0.3803(2) 0.45010(18) 0.77134(18) 0.0274(9) Uani 1 1 d .
H104 H 0.3871 0.4502 0.8097 0.033 Uiso 1 1 calc R
C105 C 0.3105(3) 0.4141(2) 0.7653(2) 0.0363(11) Uani 1 1 d .
H105 H 0.2703 0.3891 0.7994 0.044 Uiso 1 1 calc R
C106 C 0.2993(3) 0.41475(19) 0.7096(2) 0.0389(12) Uani 1 1 d .
H106 H 0.2512 0.39 0.7054 0.047 Uiso 1 1 calc R
C107 C 0.3576(3) 0.45135(19) 0.6593(2) 0.0321(10) Uani 1 1 d .
H107 H 0.349 0.4525 0.6209 0.039 Uiso 1 1 calc R
C108 C 0.4284(2) 0.48604(17) 0.66641(18) 0.0222(9) Uani 1 1 d .
H108 H 0.4695 0.5103 0.6324 0.027 Uiso 1 1 calc R
C109 C 0.7477(2) 0.51613(17) 0.57898(16) 0.0187(8) Uani 1 1 d .
C110 C 0.6997(2) 0.46391(17) 0.57783(16) 0.0204(9) Uani 1 1 d .
H110 H 0.6547 0.4426 0.6111 0.024 Uiso 1 1 calc R
C111 C 0.7175(3) 0.4430(2) 0.52845(19) 0.0321(10) Uani 1 1 d .
H111 H 0.6836 0.4079 0.5279 0.038 Uiso 1 1 calc R
C112 C 0.7829(3) 0.4722(2) 0.48052(18) 0.0341(10) Uani 1 1 d .
H112 H 0.7954 0.4565 0.4473 0.041 Uiso 1 1 calc R
C113 C 0.8308(3) 0.52426(19) 0.48013(18) 0.0325(10) Uani 1 1 d .
H113 H 0.8765 0.5446 0.4468 0.039 Uiso 1 1 calc R
C114 C 0.8118(3) 0.54678(19) 0.52883(17) 0.0274(9) Uani 1 1 d .
H114 H 0.843 0.5838 0.528 0.033 Uiso 1 1 calc R
C115 C 0.8653(2) 0.51962(17) 0.67914(16) 0.0185(8) Uani 1 1 d .
C116 C 0.9559(3) 0.5246(2) 0.64323(18) 0.0318(10) Uani 1 1 d .
H116 H 0.9567 0.5395 0.6013 0.038 Uiso 1 1 calc R
C117 C 1.0472(3) 0.5077(2) 0.6685(2) 0.0452(13) Uani 1 1 d .
H117 H 1.1094 0.5103 0.6433 0.054 Uiso 1 1 calc R
C118 C 1.0484(3) 0.4877(2) 0.7283(2) 0.0335(10) Uani 1 1 d .
H118 H 1.1107 0.4776 0.7446 0.04 Uiso 1 1 calc R
C119 C 0.9591(3) 0.48229(19) 0.76484(19) 0.0349(10) Uani 1 1 d .
H119 H 0.9588 0.4683 0.8067 0.042 Uiso 1 1 calc R
C120 C 0.8698(3) 0.49733(19) 0.74032(18) 0.0316(10) Uani 1 1 d .
H120 H 0.8085 0.4923 0.7662 0.038 Uiso 1 1 calc R
P1 P -0.19841(6) 1.09466(4) 0.76276(4) 0.0132(2) Uani 1 1 d .
P2 P 0.02863(6) 1.17931(4) 0.76868(4) 0.0138(2) Uani 1 1 d .
P3 P 0.68573(6) 0.71415(4) 0.69020(4) 0.0146(2) Uani 1 1 d .
P4 P 0.48210(6) 0.70675(4) 0.59955(4) 0.0143(2) Uani 1 1 d .
Ge1 Ge 0.04341(2) 0.956853(18) 0.842860(16) 0.01335(9) Uani 1 1 d .
Ge2 Ge 0.11070(2) 1.005755(18) 0.722317(16) 0.01281(9) Uani 1 1 d .
Ge3 Ge 0.55518(2) 0.524894(18) 0.731126(17) 0.01657(9) Uani 1 1 d .
Ge4 Ge 0.73105(2) 0.538960(18) 0.651884(17) 0.01562(9) Uani 1 1 d .
Ru1 Ru -0.018251(18) 1.070339(13) 0.774265(12) 0.01177(7) Uani 1 1 d .
Ru2 Ru 0.605424(19) 0.635563(14) 0.665939(13) 0.01350(8) Uani 1 1 d .
O1 O 0.13001(15) 0.92947(11) 0.78690(9) 0.0143(5) Uani 1 1 d .
O2 O 0.66410(15) 0.47277(11) 0.70596(10) 0.0174(5) Uani 1 1 d .
HY5 H 0.521(2) 0.6450(15) 0.7197(13) 0.021(9) Uiso 1 1 d .
HY1 H 0.093(2) 1.0587(15) 0.7900(13) 0.017(8) Uiso 1 1 d .
HY2 H 0.003(3) 1.0994(18) 0.7017(16) 0.047(11) Uiso 1 1 d .
HY6 H 0.558(2) 0.5965(15) 0.6343(13) 0.019(9) Uiso 1 1 d .
HY8 H 0.668(2) 0.5958(17) 0.7171(15) 0.036(10) Uiso 1 1 d .
HY7 H 0.686(3) 0.6533(18) 0.6042(16) 0.049(11) Uiso 1 1 d .
HY4 H -0.051(2) 1.0555(15) 0.8453(13) 0.016(8) Uiso 1 1 d .
HY3 H -0.065(3) 1.0091(18) 0.7672(16) 0.048(11) Uiso 1 1 d .

loop_
_atom_site_aniso_label
_atom_site_aniso_U_11
_atom_site_aniso_U_22
_atom_site_aniso_U_33
_atom_site_aniso_U_23
_atom_site_aniso_U_13
_atom_site_aniso_U_12
C1 0.0132(17) 0.0152(19) 0.012(2) -0.0045(16) -0.0024(15) -0.0024(15)
C2 0.0165(18) 0.022(2) 0.014(2) -0.0060(17) -0.0032(15) -0.0043(16)
C3 0.0239(19) 0.023(2) 0.016(2) -0.0061(18) -0.0021(16) -0.0050(17)
C4 0.023(2) 0.023(2) 0.029(3) -0.0082(19) 0.0053(17) -0.0141(17)
C5 0.0159(18) 0.027(2) 0.025(2) -0.0080(19) -0.0005(16) -0.0094(17)
C6 0.0142(17) 0.021(2) 0.021(2) -0.0085(18) -0.0026(16) -0.0034(16)
C7 0.0104(17) 0.0125(19) 0.026(2) -0.0038(17) -0.0004(15) -0.0037(15)
C8 0.0169(18) 0.023(2) 0.027(2) -0.0055(19) -0.0047(17) -0.0016(16)
C9 0.023(2) 0.022(2) 0.041(3) -0.005(2) -0.0109(19) 0.0021(17)
C10 0.0186(19) 0.016(2) 0.052(3) -0.008(2) -0.0040(19) 0.0031(17)
C11 0.022(2) 0.020(2) 0.043(3) -0.017(2) -0.0007(18) -0.0012(17)
C12 0.0144(18) 0.017(2) 0.029(2) -0.0095(18) -0.0013(16) -0.0022(15)
C13 0.0091(16) 0.023(2) 0.014(2) -0.0040(17) -0.0029(15) -0.0005(15)
C14 0.0164(18) 0.032(2) 0.018(2) -0.0041(19) -0.0024(16) -0.0024(17)
C15 0.022(2) 0.042(3) 0.013(2) -0.004(2) -0.0048(16) -0.0013(18)
C16 0.023(2) 0.057(3) 0.016(2) -0.021(2) -0.0082(17) 0.003(2)
C17 0.0207(19) 0.042(3) 0.031(3) -0.023(2) -0.0065(18) 0.0002(18)
C18 0.0130(17) 0.028(2) 0.023(2) -0.0116(19) -0.0026(16) -0.0007(16)
C19 0.0085(16) 0.0106(18) 0.024(2) -0.0054(17) -0.0009(15) -0.0009(14)
C20 0.0162(18) 0.021(2) 0.027(2) -0.0054(18) -0.0036(16) -0.0061(16)
C21 0.0166(19) 0.024(2) 0.044(3) -0.008(2) -0.0027(18) -0.0080(17)
C22 0.0197(19) 0.027(2) 0.039(3) -0.010(2) -0.0089(18) -0.0039(17)
C23 0.024(2) 0.021(2) 0.031(3) -0.0039(19) -0.0099(18) -0.0048(17)
C24 0.0164(18) 0.016(2) 0.026(2) -0.0051(18) -0.0050(16) -0.0033(15)
C25 0.0163(18) 0.0097(18) 0.021(2) -0.0036(17) -0.0024(15) -0.0007(15)
C26 0.0167(18) 0.023(2) 0.022(2) -0.0042(19) -0.0035(16) -0.0001(16)
C27 0.0157(19) 0.027(2) 0.031(3) 0.005(2) -0.0029(18) 0.0051(17)
C28 0.033(2) 0.032(2) 0.023(3) 0.007(2) -0.0066(19) -0.0076(19)
C29 0.024(2) 0.025(2) 0.020(2) -0.0060(19) 0.0035(17) -0.0047(17)
C30 0.0176(18) 0.020(2) 0.025(2) -0.0065(19) 0.0013(16) -0.0036(16)
C31 0.0160(18) 0.0127(19) 0.021(2) -0.0073(17) -0.0026(16) -0.0006(15)
C32 0.025(2) 0.017(2) 0.030(2) -0.0111(19) 0.0005(17) -0.0032(17)
C33 0.039(2) 0.020(2) 0.035(3) -0.013(2) -0.002(2) -0.0059(18)
C34 0.036(2) 0.029(2) 0.029(3) -0.018(2) -0.0042(19) 0.0002(19)
C35 0.028(2) 0.022(2) 0.026(2) -0.0125(19) -0.0009(17) -0.0034(17)
C36 0.0193(18) 0.017(2) 0.025(2) -0.0098(18) -0.0027(16) -0.0002(16)
C37 0.0105(17) 0.017(2) 0.017(2) -0.0080(18) -0.0029(15) 0.0011(15)
C38 0.039(2) 0.021(2) 0.023(2) -0.0089(19) -0.0116(18) -0.0028(18)
C39 0.061(3) 0.021(2) 0.043(3) -0.018(2) -0.016(2) -0.005(2)
C40 0.030(2) 0.041(3) 0.036(3) -0.028(2) -0.0070(19) -0.001(2)
C41 0.0139(18) 0.044(3) 0.019(2) -0.012(2) -0.0040(16) -0.0055(18)
C42 0.0160(18) 0.022(2) 0.026(3) -0.011(2) -0.0041(16) -0.0040(16)
C43 0.0159(18) 0.0110(18) 0.018(2) -0.0082(17) 0.0003(16) -0.0010(15)
C44 0.0164(19) 0.027(2) 0.021(2) -0.0072(18) 0.0009(16) -0.0029(16)
C45 0.019(2) 0.033(2) 0.031(3) -0.009(2) -0.0071(18) -0.0035(18)
C46 0.0156(19) 0.022(2) 0.046(3) -0.017(2) 0.0037(19) -0.0037(17)
C47 0.028(2) 0.019(2) 0.023(2) -0.0067(18) 0.0044(18) -0.0043(17)
C48 0.0212(19) 0.020(2) 0.026(3) -0.0096(19) -0.0075(17) -0.0047(17)
C49 0.0164(18) 0.0129(19) 0.014(2) -0.0010(17) -0.0008(15) -0.0058(15)
C50 0.0209(19) 0.019(2) 0.018(2) -0.0074(18) -0.0046(16) 0.0025(16)
C51 0.0202(19) 0.028(2) 0.022(2) -0.0054(19) -0.0042(17) -0.0015(17)
C52 0.023(2) 0.033(2) 0.019(2) -0.001(2) -0.0104(17) -0.0081(18)
C53 0.029(2) 0.028(2) 0.018(2) -0.0098(19) -0.0023(17) -0.0088(18)
C54 0.0158(18) 0.019(2) 0.020(2) -0.0029(18) -0.0002(16) -0.0038(16)
C55 0.0140(17) 0.0142(19) 0.021(2) -0.0052(18) -0.0048(16) 0.0011(15)
C56 0.0216(19) 0.020(2) 0.028(2) -0.0059(19) -0.0062(17) -0.0036(17)
C57 0.032(2) 0.024(2) 0.044(3) -0.012(2) -0.010(2) -0.0106(19)
C58 0.035(2) 0.022(2) 0.051(3) -0.003(2) -0.003(2) -0.016(2)
C59 0.035(2) 0.034(3) 0.030(3) 0.005(2) -0.003(2) -0.013(2)
C60 0.025(2) 0.025(2) 0.030(3) -0.003(2) -0.0100(18) -0.0055(18)
C61 0.0148(18) 0.015(2) 0.026(2) -0.0084(18) -0.0032(16) -0.0003(15)
C62 0.0153(18) 0.020(2) 0.029(2) -0.0068(19) -0.0007(17) -0.0033(16)
C63 0.0159(19) 0.024(2) 0.045(3) -0.017(2) 0.0045(18) -0.0014(17)
C64 0.0112(18) 0.025(2) 0.059(3) -0.020(2) 0.0001(19) -0.0033(17)
C65 0.0135(19) 0.042(3) 0.051(3) -0.028(2) -0.0087(19) -0.0003(18)
C66 0.0166(18) 0.022(2) 0.029(2) -0.0095(19) -0.0030(17) 0.0007(16)
C67 0.0124(17) 0.0132(19) 0.023(2) -0.0092(17) -0.0023(15) 0.0020(15)
C68 0.0199(18) 0.016(2) 0.020(2) -0.0082(17) -0.0051(16) 0.0012(16)
C69 0.0192(19) 0.018(2) 0.031(3) -0.0113(19) 0.0000(17) 0.0024(16)
C70 0.0237(19) 0.014(2) 0.032(3) -0.0080(19) -0.0058(18) 0.0025(16)
C71 0.0246(19) 0.0136(19) 0.020(2) -0.0017(17) -0.0049(17) -0.0012(16)
C72 0.0155(17) 0.0159(19) 0.020(2) -0.0067(17) -0.0043(15) 0.0005(15)
C73 0.0153(17) 0.0147(19) 0.020(2) -0.0072(17) -0.0042(15) -0.0003(15)
C74 0.0208(19) 0.017(2) 0.027(2) -0.0135(18) -0.0023(17) -0.0005(16)
C75 0.032(2) 0.023(2) 0.026(2) -0.0158(19) -0.0020(18) -0.0053(18)
C76 0.031(2) 0.023(2) 0.020(2) -0.0111(19) 0.0008(17) -0.0044(18)
C77 0.0204(19) 0.023(2) 0.018(2) -0.0077(18) 0.0001(16) -0.0064(16)
C78 0.0166(18) 0.0148(19) 0.021(2) -0.0084(17) -0.0006(16) 0.0004(15)
C79 0.0184(18) 0.0156(19) 0.017(2) -0.0080(17) 0.0014(16) -0.0038(15)
C80 0.0222(19) 0.019(2) 0.018(2) -0.0071(18) 0.0028(16) -0.0044(16)
C81 0.0209(19) 0.026(2) 0.019(2) -0.0105(19) 0.0054(16) -0.0040(17)
C82 0.029(2) 0.025(2) 0.030(3) -0.019(2) 0.0006(18) -0.0032(18)
C83 0.027(2) 0.025(2) 0.028(2) -0.018(2) 0.0039(18) -0.0054(18)
C84 0.0230(19) 0.022(2) 0.021(2) -0.0121(18) 0.0030(16) -0.0086(17)
C85 0.0152(17) 0.0127(19) 0.018(2) -0.0062(17) -0.0008(15) -0.0041(15)
C86 0.0179(18) 0.016(2) 0.022(2) -0.0066(18) -0.0026(16) -0.0013(16)
C87 0.0157(18) 0.023(2) 0.019(2) -0.0079(18) 0.0060(16) -0.0038(16)
C88 0.0214(19) 0.023(2) 0.022(2) -0.0024(19) 0.0030(17) -0.0070(17)
C89 0.0205(19) 0.016(2) 0.023(2) -0.0017(18) -0.0031(16) -0.0021(16)
C90 0.0141(17) 0.019(2) 0.017(2) -0.0074(17) -0.0029(15) 0.0004(15)
C91 0.0176(18) 0.0148(19) 0.020(2) -0.0012(17) -0.0054(16) -0.0035(16)
C92 0.0221(19) 0.026(2) 0.018(2) -0.0043(18) -0.0071(16) -0.0030(17)
C93 0.026(2) 0.031(2) 0.034(3) -0.005(2) -0.0115(19) -0.0055(18)
C94 0.040(2) 0.039(3) 0.030(3) 0.000(2) -0.022(2) 0.002(2)
C95 0.037(2) 0.035(2) 0.020(2) 0.002(2) -0.0062(19) -0.006(2)
C96 0.028(2) 0.027(2) 0.022(2) -0.0050(19) -0.0054(18) -0.0056(18)
C97 0.024(2) 0.021(2) 0.020(2) -0.0041(19) 0.0056(17) -0.0093(17)
C98 0.037(2) 0.029(2) 0.022(3) -0.004(2) 0.0051(19) -0.009(2)
C99 0.050(3) 0.059(3) 0.026(3) 0.007(3) -0.003(2) -0.011(3)
C100 0.098(4) 0.088(5) 0.019(3) -0.014(3) 0.011(3) -0.033(4)
C101 0.097(4) 0.061(4) 0.037(4) -0.024(3) 0.028(3) -0.012(3)
C102 0.053(3) 0.036(3) 0.025(3) -0.008(2) 0.011(2) -0.006(2)
C103 0.0148(18) 0.0107(19) 0.035(3) -0.0056(18) -0.0034(18) 0.0031(15)
C104 0.0176(19) 0.020(2) 0.039(3) -0.007(2) 0.0028(18) -0.0012(17)
C105 0.017(2) 0.025(2) 0.057(3) -0.006(2) 0.004(2) -0.0032(18)
C106 0.012(2) 0.020(2) 0.089(4) -0.023(3) -0.004(2) -0.0033(18)
C107 0.019(2) 0.024(2) 0.060(3) -0.026(2) -0.009(2) 0.0059(18)
C108 0.0138(18) 0.013(2) 0.040(3) -0.0103(19) -0.0032(17) 0.0008(16)
C109 0.0164(18) 0.0127(19) 0.023(2) -0.0051(18) -0.0011(17) 0.0057(16)
C110 0.0150(18) 0.019(2) 0.025(2) -0.0077(18) -0.0017(16) 0.0021(16)
C111 0.034(2) 0.029(2) 0.042(3) -0.021(2) -0.013(2) -0.0008(19)
C112 0.051(3) 0.032(3) 0.023(3) -0.017(2) -0.004(2) -0.002(2)
C113 0.042(2) 0.022(2) 0.029(3) -0.008(2) 0.006(2) -0.003(2)
C114 0.030(2) 0.022(2) 0.030(3) -0.012(2) 0.0001(19) 0.0017(18)
C115 0.0154(19) 0.0120(19) 0.027(3) -0.0077(18) 0.0008(17) -0.0013(15)
C116 0.022(2) 0.044(3) 0.035(3) -0.024(2) 0.0062(19) -0.0075(19)
C117 0.012(2) 0.070(3) 0.072(4) -0.049(3) 0.013(2) -0.015(2)
C118 0.024(2) 0.034(3) 0.049(3) -0.022(2) -0.014(2) 0.0060(19)
C119 0.026(2) 0.029(2) 0.042(3) 0.001(2) -0.011(2) -0.0044(19)
C120 0.022(2) 0.029(2) 0.036(3) 0.001(2) -0.0021(19) -0.0074(18)
P1 0.0113(4) 0.0145(5) 0.0143(5) -0.0052(4) -0.0024(4) -0.0016(4)
P2 0.0112(4) 0.0124(5) 0.0183(6) -0.0056(4) -0.0018(4) -0.0014(4)
P3 0.0141(4) 0.0127(5) 0.0163(6) -0.0044(4) -0.0013(4) -0.0021(4)
P4 0.0123(4) 0.0124(5) 0.0189(6) -0.0071(4) -0.0019(4) 0.0004(4)
Ge1 0.01397(18) 0.0130(2) 0.0131(2) -0.00385(17) -0.00291(15) -0.00171(15)
Ge2 0.01201(18) 0.0131(2) 0.0139(2) -0.00547(17) -0.00242(15) -0.00057(15)
Ge3 0.01303(18) 0.0127(2) 0.0219(2) -0.00499(18) 0.00174(16) -0.00184(15)
Ge4 0.01238(18) 0.0120(2) 0.0212(2) -0.00606(18) 0.00128(16) -0.00062(15)
Ru1 0.00957(13) 0.01104(15) 0.01553(18) -0.00518(13) -0.00298(12) -0.00065(11)
Ru2 0.01254(14) 0.01011(15) 0.01764(18) -0.00505(13) -0.00136(12) -0.00074(12)
O1 0.0161(12) 0.0130(12) 0.0127(14) -0.0046(11) -0.0013(10) 0.0009(10)
O2 0.0135(12) 0.0126(13) 0.0244(15) -0.0055(11) 0.0009(10) -0.0019(10)

loop_
_atom_type_symbol
_atom_type_description
_atom_type_scat_dispersion_real
_atom_type_scat_dispersion_imag
_atom_type_scat_source
C C 0.0033 0.0016 'International Tables Vol C Tables 4.2.6.8 and 6.1.1.4'
P P 0.1023 0.0942 'International Tables Vol C Tables 4.2.6.8 and 6.1.1.4'
Ge Ge 0.1547 1.8001 'International Tables Vol C Tables 4.2.6.8 and 6.1.1.4'
Ru Ru -1.2594 0.8363 'International Tables Vol C Tables 4.2.6.8 and 6.1.1.4'
O O 0.0106 0.006 'International Tables Vol C Tables 4.2.6.8 and 6.1.1.4'
H H 0 0 'International Tables Vol C Tables 4.2.6.8 and 6.1.1.4'

loop_
_geom_angle_atom_site_label_1
_geom_angle_atom_site_label_2
_geom_angle_atom_site_label_3
_geom_angle
C2 C1 C6 110.2(3)
C2 C1 P1 115.1(2)
C6 C1 P1 114.6(2)
C2 C1 H1 105.3
C6 C1 H1 105.3
P1 C1 H1 105.3
C3 C2 C1 112.0(3)
C3 C2 H2A 109.2
C1 C2 H2A 109.2
C3 C2 H2B 109.2
C1 C2 H2B 109.2
H2A C2 H2B 107.9
C4 C3 C2 110.5(3)
C4 C3 H3A 109.5
C2 C3 H3A 109.5
C4 C3 H3B 109.5
C2 C3 H3B 109.5
H3A C3 H3B 108.1
C3 C4 C5 109.6(3)
C3 C4 H4A 109.8
C5 C4 H4A 109.8
C3 C4 H4B 109.8
C5 C4 H4B 109.8
H4A C4 H4B 108.2
C4 C5 C6 111.6(3)
C4 C5 H5A 109.3
C6 C5 H5A 109.3
C4 C5 H5B 109.3
C6 C5 H5B 109.3
H5A C5 H5B 108
C5 C6 C1 111.8(3)
C5 C6 H6A 109.2
C1 C6 H6A 109.2
C5 C6 H6B 109.2
C1 C6 H6B 109.2
H6A C6 H6B 107.9
C12 C7 C8 109.0(3)
C12 C7 P1 113.5(2)
C8 C7 P1 119.5(2)
C12 C7 H7 104.4
C8 C7 H7 104.4
P1 C7 H7 104.4
C9 C8 C7 110.3(3)
C9 C8 H8A 109.6
C7 C8 H8A 109.6
C9 C8 H8B 109.6
C7 C8 H8B 109.6
H8A C8 H8B 108.1
C10 C9 C8 112.0(3)
C10 C9 H9A 109.2
C8 C9 H9A 109.2
C10 C9 H9B 109.2
C8 C9 H9B 109.2
H9A C9 H9B 107.9
C9 C10 C11 111.0(3)
C9 C10 H10A 109.4
C11 C10 H10A 109.4
C9 C10 H10B 109.4
C11 C10 H10B 109.4
H10A C10 H10B 108
C10 C11 C12 110.8(3)
C10 C11 H11A 109.5
C12 C11 H11A 109.5
C10 C11 H11B 109.5
C12 C11 H11B 109.5
H11A C11 H11B 108.1
C7 C12 C11 111.0(3)
C7 C12 H12A 109.4
C11 C12 H12A 109.4
C7 C12 H12B 109.4
C11 C12 H12B 109.4
H12A C12 H12B 108
C18 C13 C14 109.4(3)
C18 C13 P1 115.5(2)
C14 C13 P1 112.9(2)
C18 C13 H13 106.1
C14 C13 H13 106.1
P1 C13 H13 106.1
C15 C14 C13 110.4(3)
C15 C14 H14A 109.6
C13 C14 H14A 109.6
C15 C14 H14B 109.6
C13 C14 H14B 109.6
H14A C14 H14B 108.1
C16 C15 C14 110.7(3)
C16 C15 H15A 109.5
C14 C15 H15A 109.5
C16 C15 H15B 109.5
C14 C15 H15B 109.5
H15A C15 H15B 108.1
C17 C16 C15 112.2(3)
C17 C16 H16A 109.2
C15 C16 H16A 109.2
C17 C16 H16B 109.2
C15 C16 H16B 109.2
H16A C16 H16B 107.9
C16 C17 C18 112.2(3)
C16 C17 H17A 109.2
C18 C17 H17A 109.2
C16 C17 H17B 109.2
C18 C17 H17B 109.2
H17A C17 H17B 107.9
C13 C18 C17 110.3(3)
C13 C18 H18A 109.6
C17 C18 H18A 109.6
C13 C18 H18B 109.6
C17 C18 H18B 109.6
H18A C18 H18B 108.1
C24 C19 C20 109.5(3)
C24 C19 P2 111.8(2)
C20 C19 P2 119.2(2)
C24 C19 H19 105
C20 C19 H19 105
P2 C19 H19 105
C21 C20 C19 110.6(3)
C21 C20 H20A 109.5
C19 C20 H20A 109.5
C21 C20 H20B 109.5
C19 C20 H20B 109.5
H20A C20 H20B 108.1
C22 C21 C20 112.0(3)
C22 C21 H21A 109.2
C20 C21 H21A 109.2
C22 C21 H21B 109.2
C20 C21 H21B 109.2
H21A C21 H21B 107.9
C21 C22 C23 110.6(3)
C21 C22 H22A 109.5
C23 C22 H22A 109.5
C21 C22 H22B 109.5
C23 C22 H22B 109.5
H22A C22 H22B 108.1
C22 C23 C24 110.5(3)
C22 C23 H23A 109.5
C24 C23 H23A 109.5
C22 C23 H23B 109.5
C24 C23 H23B 109.5
H23A C23 H23B 108.1
C19 C24 C23 112.1(3)
C19 C24 H24A 109.2
C23 C24 H24A 109.2
C19 C24 H24B 109.2
C23 C24 H24B 109.2
H24A C24 H24B 107.9
C26 C25 C30 108.7(3)
C26 C25 P2 117.7(2)
C30 C25 P2 112.4(2)
C26 C25 H25 105.7
C30 C25 H25 105.7
P2 C25 H25 105.7
C27 C26 C25 110.8(3)
C27 C26 H26A 109.5
C25 C26 H26A 109.5
C27 C26 H26B 109.5
C25 C26 H26B 109.5
H26A C26 H26B 108.1
C26 C27 C28 110.5(3)
C26 C27 H27A 109.5
C28 C27 H27A 109.5
C26 C27 H27B 109.5
C28 C27 H27B 109.5
H27A C27 H27B 108.1
C29 C28 C27 110.9(3)
C29 C28 H28A 109.5
C27 C28 H28A 109.5
C29 C28 H28B 109.5
C27 C28 H28B 109.5
H28A C28 H28B 108
C28 C29 C30 110.8(3)
C28 C29 H29A 109.5
C30 C29 H29A 109.5
C28 C29 H29B 109.5
C30 C29 H29B 109.5
H29A C29 H29B 108.1
C29 C30 C25 111.5(3)
C29 C30 H30A 109.3
C25 C30 H30A 109.3
C29 C30 H30B 109.3
C25 C30 H30B 109.3
H30A C30 H30B 108
C36 C31 C32 110.2(3)
C36 C31 P2 114.7(2)
C32 C31 P2 116.5(2)
C36 C31 H31 104.7
C32 C31 H31 104.7
P2 C31 H31 104.7
C33 C32 C31 111.0(3)
C33 C32 H32A 109.4
C31 C32 H32A 109.4
C33 C32 H32B 109.4
C31 C32 H32B 109.4
H32A C32 H32B 108
C34 C33 C32 111.8(3)
C34 C33 H33A 109.3
C32 C33 H33A 109.3
C34 C33 H33B 109.3
C32 C33 H33B 109.3
H33A C33 H33B 107.9
C33 C34 C35 111.2(3)
C33 C34 H34A 109.4
C35 C34 H34A 109.4
C33 C34 H34B 109.4
C35 C34 H34B 109.4
H34A C34 H34B 108
C34 C35 C36 111.0(3)
C34 C35 H35A 109.4
C36 C35 H35A 109.4
C34 C35 H35B 109.4
C36 C35 H35B 109.4
H35A C35 H35B 108
C31 C36 C35 112.3(3)
C31 C36 H36A 109.1
C35 C36 H36A 109.1
C31 C36 H36B 109.1
C35 C36 H36B 109.1
H36A C36 H36B 107.9
C38 C37 C42 117.8(3)
C38 C37 Ge2 118.9(3)
C42 C37 Ge2 123.0(2)
C37 C38 C39 120.3(4)
C37 C38 H38 119.8
C39 C38 H38 119.8
C40 C39 C38 120.9(4)
C40 C39 H39 119.5
C38 C39 H39 119.5
C41 C40 C39 118.9(4)
C41 C40 H40 120.5
C39 C40 H40 120.5
C40 C41 C42 120.6(4)
C40 C41 H41 119.7
C42 C41 H41 119.7
C41 C42 C37 121.4(3)
C41 C42 H42 119.3
C37 C42 H42 119.3
C48 C43 C44 117.7(3)
C48 C43 Ge2 123.4(2)
C44 C43 Ge2 118.9(3)
C43 C44 C45 121.4(4)
C43 C44 H44 119.3
C45 C44 H44 119.3
C46 C45 C44 119.9(3)
C46 C45 H45 120
C44 C45 H45 120
C45 C46 C47 119.4(3)
C45 C46 H46 120.3
C47 C46 H46 120.3
C46 C47 C48 120.5(4)
C46 C47 H47 119.7
C48 C47 H47 119.7
C43 C48 C47 121.1(3)
C43 C48 H48 119.5
C47 C48 H48 119.5
C50 C49 C54 118.2(3)
C50 C49 Ge1 118.0(2)
C54 C49 Ge1 123.8(2)
C51 C50 C49 120.7(3)
C51 C50 H50 119.7
C49 C50 H50 119.7
C52 C51 C50 120.2(3)
C52 C51 H51 119.9
C50 C51 H51 119.9
C51 C52 C53 120.1(3)
C51 C52 H52 119.9
C53 C52 H52 119.9
C52 C53 C54 119.6(3)
C52 C53 H53 120.2
C54 C53 H53 120.2
C53 C54 C49 121.3(3)
C53 C54 H54 119.4
C49 C54 H54 119.4
C60 C55 C56 116.9(3)
C60 C55 Ge1 122.5(3)
C56 C55 Ge1 120.6(3)
C57 C56 C55 121.6(4)
C57 C56 H56 119.2
C55 C56 H56 119.2
C56 C57 C58 120.1(4)
C56 C57 H57 119.9
C58 C57 H57 119.9
C57 C58 C59 120.0(4)
C57 C58 H58 120
C59 C58 H58 120
C58 C59 C60 119.1(4)
C58 C59 H59 120.4
C60 C59 H59 120.4
C55 C60 C59 122.2(4)
C55 C60 H60 118.9
C59 C60 H60 118.9
C62 C61 C66 109.3(3)
C62 C61 P4 116.9(2)
C66 C61 P4 116.1(2)
C62 C61 H61 104.3
C66 C61 H61 104.3
P4 C61 H61 104.3
C63 C62 C61 111.4(3)
C63 C62 H62A 109.3
C61 C62 H62A 109.3
C63 C62 H62B 109.3
C61 C62 H62B 109.3
H62A C62 H62B 108
C62 C63 C64 110.6(3)
C62 C63 H63A 109.5
C64 C63 H63A 109.5
C62 C63 H63B 109.5
C64 C63 H63B 109.5
H63A C63 H63B 108.1
C65 C64 C63 110.6(3)
C65 C64 H64A 109.5
C63 C64 H64A 109.5
C65 C64 H64B 109.5
C63 C64 H64B 109.5
H64A C64 H64B 108.1
C64 C65 C66 111.9(3)
C64 C65 H65A 109.2
C66 C65 H65A 109.2
C64 C65 H65B 109.2
C66 C65 H65B 109.2
H65A C65 H65B 107.9
C65 C66 C61 109.9(3)
C65 C66 H66A 109.7
C61 C66 H66A 109.7
C65 C66 H66B 109.7
C61 C66 H66B 109.7
H66A C66 H66B 108.2
C68 C67 C72 108.7(3)
C68 C67 P4 113.4(2)
C72 C67 P4 118.3(2)
C68 C67 H67 105.1
C72 C67 H67 105.1
P4 C67 H67 105.1
C69 C68 C67 111.1(3)
C69 C68 H68A 109.4
C67 C68 H68A 109.4
C69 C68 H68B 109.4
C67 C68 H68B 109.4
H68A C68 H68B 108
C70 C69 C68 111.5(3)
C70 C69 H69A 109.3
C68 C69 H69A 109.3
C70 C69 H69B 109.3
C68 C69 H69B 109.3
H69A C69 H69B 108
C69 C70 C71 110.9(3)
C69 C70 H70A 109.5
C71 C70 H70A 109.5
C69 C70 H70B 109.5
C71 C70 H70B 109.5
H70A C70 H70B 108
C70 C71 C72 111.2(3)
C70 C71 H71A 109.4
C72 C71 H71A 109.4
C70 C71 H71B 109.4
C72 C71 H71B 109.4
H71A C71 H71B 108
C71 C72 C67 110.5(3)
C71 C72 H72A 109.6
C67 C72 H72A 109.6
C71 C72 H72B 109.6
C67 C72 H72B 109.6
H72A C72 H72B 108.1
C78 C73 C74 108.5(3)
C78 C73 P4 112.8(2)
C74 C73 P4 116.5(2)
C78 C73 H73 106.1
C74 C73 H73 106.1
P4 C73 H73 106.1
C75 C74 C73 110.0(3)
C75 C74 H74A 109.7
C73 C74 H74A 109.7
C75 C74 H74B 109.7
C73 C74 H74B 109.7
H74A C74 H74B 108.2
C76 C75 C74 112.4(3)
C76 C75 H75A 109.1
C74 C75 H75A 109.1
C76 C75 H75B 109.1
C74 C75 H75B 109.1
H75A C75 H75B 107.9
C77 C76 C75 111.0(3)
C77 C76 H76A 109.4
C75 C76 H76A 109.4
C77 C76 H76B 109.4
C75 C76 H76B 109.4
H76A C76 H76B 108
C76 C77 C78 110.8(3)
C76 C77 H77A 109.5
C78 C77 H77A 109.5
C76 C77 H77B 109.5
C78 C77 H77B 109.5
H77A C77 H77B 108.1
C77 C78 C73 110.0(3)
C77 C78 H78A 109.7
C73 C78 H78A 109.7
C77 C78 H78B 109.7
C73 C78 H78B 109.7
H78A C78 H78B 108.2
C80 C79 C84 109.5(3)
C80 C79 P3 114.9(2)
C84 C79 P3 115.4(2)
C80 C79 H79 105.3
C84 C79 H79 105.3
P3 C79 H79 105.3
C81 C80 C79 111.7(3)
C81 C80 H80A 109.3
C79 C80 H80A 109.3
C81 C80 H80B 109.3
C79 C80 H80B 109.3
H80A C80 H80B 107.9
C82 C81 C80 111.4(3)
C82 C81 H81A 109.3
C80 C81 H81A 109.3
C82 C81 H81B 109.3
C80 C81 H81B 109.3
H81A C81 H81B 108
C83 C82 C81 110.4(3)
C83 C82 H82A 109.6
C81 C82 H82A 109.6
C83 C82 H82B 109.6
C81 C82 H82B 109.6
H82A C82 H82B 108.1
C82 C83 C84 110.8(3)
C82 C83 H83A 109.5
C84 C83 H83A 109.5
C82 C83 H83B 109.5
C84 C83 H83B 109.5
H83A C83 H83B 108.1
C83 C84 C79 111.3(3)
C83 C84 H84A 109.4
C79 C84 H84A 109.4
C83 C84 H84B 109.4
C79 C84 H84B 109.4
H84A C84 H84B 108
C90 C85 C86 109.5(3)
C90 C85 P3 117.6(2)
C86 C85 P3 111.4(2)
C90 C85 H85 105.8
C86 C85 H85 105.8
P3 C85 H85 105.8
C87 C86 C85 111.5(3)
C87 C86 H86A 109.3
C85 C86 H86A 109.3
C87 C86 H86B 109.3
C85 C86 H86B 109.3
H86A C86 H86B 108
C88 C87 C86 111.6(3)
C88 C87 H87A 109.3
C86 C87 H87A 109.3
C88 C87 H87B 109.3
C86 C87 H87B 109.3
H87A C87 H87B 108
C87 C88 C89 111.7(3)
C87 C88 H88A 109.3
C89 C88 H88A 109.3
C87 C88 H88B 109.3
C89 C88 H88B 109.3
H88A C88 H88B 107.9
C88 C89 C90 111.4(3)
C88 C89 H89A 109.3
C90 C89 H89A 109.3
C88 C89 H89B 109.3
C90 C89 H89B 109.3
H89A C89 H89B 108
C85 C90 C89 110.4(3)
C85 C90 H90A 109.6
C89 C90 H90A 109.6
C85 C90 H90B 109.6
C89 C90 H90B 109.6
H90A C90 H90B 108.1
C96 C91 C92 110.2(3)
C96 C91 P3 111.8(2)
C92 C91 P3 119.0(2)
C96 C91 H91 104.8
C92 C91 H91 104.8
P3 C91 H91 104.8
C93 C92 C91 110.5(3)
C93 C92 H92A 109.6
C91 C92 H92A 109.6
C93 C92 H92B 109.6
C91 C92 H92B 109.6
H92A C92 H92B 108.1
C94 C93 C92 112.4(3)
C94 C93 H93A 109.1
C92 C93 H93A 109.1
C94 C93 H93B 109.1
C92 C93 H93B 109.1
H93A C93 H93B 107.9
C93 C94 C95 111.3(3)
C93 C94 H94A 109.4
C95 C94 H94A 109.4
C93 C94 H94B 109.4
C95 C94 H94B 109.4
H94A C94 H94B 108
C96 C95 C94 110.8(3)
C96 C95 H95A 109.5
C94 C95 H95A 109.5
C96 C95 H95B 109.5
C94 C95 H95B 109.5
H95A C95 H95B 108.1
C95 C96 C91 112.2(3)
C95 C96 H96A 109.2
C91 C96 H96A 109.2
C95 C96 H96B 109.2
C91 C96 H96B 109.2
H96A C96 H96B 107.9
C98 C97 C102 117.2(4)
C98 C97 Ge3 119.5(3)
C102 C97 Ge3 123.1(3)
C99 C98 C97 122.0(4)
C99 C98 H98 119
C97 C98 H98 119
C98 C99 C100 119.1(5)
C98 C99 H99 120.5
C100 C99 H99 120.5
C101 C100 C99 120.2(5)
C101 C100 H100 119.9
C99 C100 H100 119.9
C100 C101 C102 120.7(5)
C100 C101 H101 119.6
C102 C101 H101 119.6
C101 C102 C97 120.8(4)
C101 C102 H102 119.6
C97 C102 H102 119.6
C108 C103 C104 118.0(3)
C108 C103 Ge3 120.1(3)
C104 C103 Ge3 121.2(3)
C105 C104 C103 121.1(4)
C105 C104 H104 119.5
C103 C104 H104 119.5
C104 C105 C106 119.7(4)
C104 C105 H105 120.2
C106 C105 H105 120.2
C105 C106 C107 120.7(4)
C105 C106 H106 119.6
C107 C106 H106 119.6
C108 C107 C106 118.7(4)
C108 C107 H107 120.7
C106 C107 H107 120.7
C107 C108 C103 121.9(4)
C107 C108 H108 119.1
C103 C108 H108 119.1
C110 C109 C114 117.9(3)
C110 C109 Ge4 119.4(3)
C114 C109 Ge4 122.5(3)
C111 C110 C109 120.2(3)
C111 C110 H110 119.9
C109 C110 H110 119.9
C112 C111 C110 121.0(4)
C112 C111 H111 119.5
C110 C111 H111 119.5
C111 C112 C113 120.2(4)
C111 C112 H112 119.9
C113 C112 H112 119.9
C112 C113 C114 119.4(4)
C112 C113 H113 120.3
C114 C113 H113 120.3
C113 C114 C109 121.2(3)
C113 C114 H114 119.4
C109 C114 H114 119.4
C116 C115 C120 116.9(3)
C116 C115 Ge4 125.7(3)
C120 C115 Ge4 117.4(2)
C115 C116 C117 120.1(4)
C115 C116 H116 119.9
C117 C116 H116 119.9
C118 C117 C116 121.3(4)
C118 C117 H117 119.3
C116 C117 H117 119.3
C117 C118 C119 119.4(4)
C117 C118 H118 120.3
C119 C118 H118 120.3
C118 C119 C120 119.3(4)
C118 C119 H119 120.3
C120 C119 H119 120.3
C119 C120 C115 122.9(4)
C119 C120 H120 118.6
C115 C120 H120 118.6
C13 P1 C1 101.02(14)
C13 P1 C7 100.98(15)
C1 P1 C7 106.93(15)
C13 P1 Ru1 113.24(10)
C1 P1 Ru1 112.58(10)
C7 P1 Ru1 119.91(10)
C25 P2 C31 102.72(15)
C25 P2 C19 99.12(15)
C31 P2 C19 107.48(15)
C25 P2 Ru1 118.33(11)
C31 P2 Ru1 115.90(10)
C19 P2 Ru1 111.50(10)
C79 P3 C85 101.95(14)
C79 P3 C91 106.95(15)
C85 P3 C91 100.05(14)
C79 P3 Ru2 117.31(10)
C85 P3 Ru2 116.93(11)
C91 P3 Ru2 111.74(11)
C73 P4 C61 100.58(15)
C73 P4 C67 100.76(15)
C61 P4 C67 107.32(15)
C73 P4 Ru2 113.80(11)
C61 P4 Ru2 111.54(11)
C67 P4 Ru2 120.58(11)
O1 Ge1 C55 106.06(12)
O1 Ge1 C49 102.82(12)
C55 Ge1 C49 107.73(14)
O1 Ge1 Ru1 95.29(7)
C55 Ge1 Ru1 120.97(10)
C49 Ge1 Ru1 120.22(9)
O1 Ge1 Ge2 39.90(7)
C55 Ge1 Ge2 124.96(10)
C49 Ge1 Ge2 119.62(9)
Ru1 Ge1 Ge2 55.403(12)
O1 Ge2 C37 102.42(12)
O1 Ge2 C43 106.08(12)
C37 Ge2 C43 105.71(13)
O1 Ge2 Ru1 95.50(7)
C37 Ge2 Ru1 124.44(9)
C43 Ge2 Ru1 118.99(9)
O1 Ge2 Ge1 39.93(6)
C37 Ge2 Ge1 123.75(10)
C43 Ge2 Ge1 121.92(10)
Ru1 Ge2 Ge1 55.585(12)
O2 Ge3 C97 105.48(13)
O2 Ge3 C103 102.95(12)
C97 Ge3 C103 107.44(15)
O2 Ge3 Ru2 95.36(7)
C97 Ge3 Ru2 117.04(10)
C103 Ge3 Ru2 124.74(11)
O2 Ge3 Ge4 39.66(7)
C97 Ge3 Ge4 120.67(10)
C103 Ge3 Ge4 123.63(11)
Ru2 Ge3 Ge4 55.708(12)
O2 Ge4 C109 103.78(12)
O2 Ge4 C115 104.05(12)
C109 Ge4 C115 107.33(14)
O2 Ge4 Ru2 95.05(7)
C109 Ge4 Ru2 121.36(9)
C115 Ge4 Ru2 121.08(10)
O2 Ge4 Ge3 39.75(7)
C109 Ge4 Ge3 122.23(10)
C115 Ge4 Ge3 121.93(11)
Ru2 Ge4 Ge3 55.302(12)
P1 Ru1 Ge2 125.01(2)
P1 Ru1 P2 105.72(3)
Ge2 Ru1 P2 113.02(2)
P1 Ru1 Ge1 116.77(2)
Ge2 Ru1 Ge1 69.013(14)
P2 Ru1 Ge1 124.94(2)
P1 Ru1 HY1 171.3(10)
Ge2 Ru1 HY1 63.6(10)
P2 Ru1 HY1 69.8(10)
Ge1 Ru1 HY1 63.0(11)
P1 Ru1 HY2 87.1(12)
Ge2 Ru1 HY2 60.2(12)
P2 Ru1 HY2 84.9(12)
Ge1 Ru1 HY2 128.4(12)
HY1 Ru1 HY2 99.7(16)
P1 Ru1 HY4 87.5(10)
Ge2 Ru1 HY4 130.0(10)
P2 Ru1 HY4 87.8(10)
Ge1 Ru1 HY4 62.1(10)
HY1 Ru1 HY4 84.8(14)
HY2 Ru1 HY4 169.4(16)
P1 Ru1 HY3 64.4(12)
Ge2 Ru1 HY3 70.5(12)
P2 Ru1 HY3 167.5(13)
Ge1 Ru1 HY3 67.5(13)
HY1 Ru1 HY3 121.1(16)
HY2 Ru1 HY3 87.0(17)
HY4 Ru1 HY3 98.9(16)
P4 Ru2 P3 106.15(3)
P4 Ru2 Ge3 113.89(2)
P3 Ru2 Ge3 128.63(3)
P4 Ru2 Ge4 126.72(2)
P3 Ru2 Ge4 110.48(2)
Ge3 Ru2 Ge4 68.990(14)
P4 Ru2 HY5 86.4(11)
P3 Ru2 HY5 83.6(10)
Ge3 Ru2 HY5 68.7(10)
Ge4 Ru2 HY5 134.3(11)
P4 Ru2 HY6 65.0(11)
P3 Ru2 HY6 166.2(11)
Ge3 Ru2 HY6 65.1(11)
Ge4 Ru2 HY6 70.7(10)
HY5 Ru2 HY6 105.6(14)
P4 Ru2 HY8 168.2(12)
P3 Ru2 HY8 70.3(12)
Ge3 Ru2 HY8 63.8(12)
Ge4 Ru2 HY8 64.3(12)
HY5 Ru2 HY8 82.0(16)
HY6 Ru2 HY8 120.5(16)
P4 Ru2 HY7 83.7(12)
P3 Ru2 HY7 84.3(12)
Ge3 Ru2 HY7 129.6(12)
Ge4 Ru2 HY7 63.4(12)
HY5 Ru2 HY7 161.6(16)
HY6 Ru2 HY7 84.2(16)
HY8 Ru2 HY7 106.8(17)
Ge2 O1 Ge1 100.17(10)
Ge4 O2 Ge3 100.60(10)

loop_
_geom_bond_atom_site_label_1
_geom_bond_atom_site_label_2
_geom_bond_distance
C1 C2 1.532(4)
C1 C6 1.543(4)
C1 P1 1.869(3)
C1 H1 1
C2 C3 1.530(5)
C2 H2A 0.99
C2 H2B 0.99
C3 C4 1.524(4)
C3 H3A 0.99
C3 H3B 0.99
C4 C5 1.527(5)
C4 H4A 0.99
C4 H4B 0.99
C5 C6 1.528(5)
C5 H5A 0.99
C5 H5B 0.99
C6 H6A 0.99
C6 H6B 0.99
C7 C12 1.535(5)
C7 C8 1.540(4)
C7 P1 1.882(3)
C7 H7 1
C8 C9 1.533(5)
C8 H8A 0.99
C8 H8B 0.99
C9 C10 1.518(5)
C9 H9A 0.99
C9 H9B 0.99
C10 C11 1.525(5)
C10 H10A 0.99
C10 H10B 0.99
C11 C12 1.534(4)
C11 H11A 0.99
C11 H11B 0.99
C12 H12A 0.99
C12 H12B 0.99
C13 C18 1.532(4)
C13 C14 1.541(5)
C13 P1 1.862(3)
C13 H13 1
C14 C15 1.533(5)
C14 H14A 0.99
C14 H14B 0.99
C15 C16 1.526(5)
C15 H15A 0.99
C15 H15B 0.99
C16 C17 1.519(5)
C16 H16A 0.99
C16 H16B 0.99
C17 C18 1.532(5)
C17 H17A 0.99
C17 H17B 0.99
C18 H18A 0.99
C18 H18B 0.99
C19 C24 1.523(5)
C19 C20 1.537(4)
C19 P2 1.885(3)
C19 H19 1
C20 C21 1.532(4)
C20 H20A 0.99
C20 H20B 0.99
C21 C22 1.501(5)
C21 H21A 0.99
C21 H21B 0.99
C22 C23 1.524(5)
C22 H22A 0.99
C22 H22B 0.99
C23 C24 1.531(4)
C23 H23A 0.99
C23 H23B 0.99
C24 H24A 0.99
C24 H24B 0.99
C25 C26 1.528(4)
C25 C30 1.542(4)
C25 P2 1.858(3)
C25 H25 1
C26 C27 1.522(5)
C26 H26A 0.99
C26 H26B 0.99
C27 C28 1.527(5)
C27 H27A 0.99
C27 H27B 0.99
C28 C29 1.521(5)
C28 H28A 0.99
C28 H28B 0.99
C29 C30 1.523(5)
C29 H29A 0.99
C29 H29B 0.99
C30 H30A 0.99
C30 H30B 0.99
C31 C36 1.531(5)
C31 C32 1.535(4)
C31 P2 1.873(3)
C31 H31 1
C32 C33 1.531(5)
C32 H32A 0.99
C32 H32B 0.99
C33 C34 1.515(5)
C33 H33A 0.99
C33 H33B 0.99
C34 C35 1.526(5)
C34 H34A 0.99
C34 H34B 0.99
C35 C36 1.533(4)
C35 H35A 0.99
C35 H35B 0.99
C36 H36A 0.99
C36 H36B 0.99
C37 C38 1.381(5)
C37 C42 1.388(5)
C37 Ge2 1.959(3)
C38 C39 1.396(5)
C38 H38 0.95
C39 C40 1.371(5)
C39 H39 0.95
C40 C41 1.370(5)
C40 H40 0.95
C41 C42 1.378(5)
C41 H41 0.95
C42 H42 0.95
C43 C48 1.378(5)
C43 C44 1.376(5)
C43 Ge2 1.965(3)
C44 C45 1.392(5)
C44 H44 0.95
C45 C46 1.366(5)
C45 H45 0.95
C46 C47 1.370(5)
C46 H46 0.95
C47 C48 1.384(5)
C47 H47 0.95
C48 H48 0.95
C49 C50 1.390(4)
C49 C54 1.391(4)
C49 Ge1 1.960(3)
C50 C51 1.386(5)
C50 H50 0.95
C51 C52 1.377(5)
C51 H51 0.95
C52 C53 1.380(5)
C52 H52 0.95
C53 C54 1.384(5)
C53 H53 0.95
C54 H54 0.95
C55 C60 1.381(5)
C55 C56 1.402(5)
C55 Ge1 1.947(3)
C56 C57 1.373(5)
C56 H56 0.95
C57 C58 1.379(5)
C57 H57 0.95
C58 C59 1.379(5)
C58 H58 0.95
C59 C60 1.391(5)
C59 H59 0.95
C60 H60 0.95
C61 C62 1.533(5)
C61 C66 1.538(5)
C61 P4 1.865(3)
C61 H61 1
C62 C63 1.529(4)
C62 H62A 0.99
C62 H62B 0.99
C63 C64 1.530(5)
C63 H63A 0.99
C63 H63B 0.99
C64 C65 1.511(5)
C64 H64A 0.99
C64 H64B 0.99
C65 C66 1.525(5)
C65 H65A 0.99
C65 H65B 0.99
C66 H66A 0.99
C66 H66B 0.99
C67 C68 1.536(4)
C67 C72 1.544(5)
C67 P4 1.882(3)
C67 H67 1
C68 C69 1.534(4)
C68 H68A 0.99
C68 H68B 0.99
C69 C70 1.516(5)
C69 H69A 0.99
C69 H69B 0.99
C70 C71 1.526(5)
C70 H70A 0.99
C70 H70B 0.99
C71 C72 1.529(4)
C71 H71A 0.99
C71 H71B 0.99
C72 H72A 0.99
C72 H72B 0.99
C73 C78 1.534(4)
C73 C74 1.535(4)
C73 P4 1.860(3)
C73 H73 1
C74 C75 1.528(5)
C74 H74A 0.99
C74 H74B 0.99
C75 C76 1.524(5)
C75 H75A 0.99
C75 H75B 0.99
C76 C77 1.521(4)
C76 H76A 0.99
C76 H76B 0.99
C77 C78 1.531(5)
C77 H77A 0.99
C77 H77B 0.99
C78 H78A 0.99
C78 H78B 0.99
C79 C80 1.538(4)
C79 C84 1.544(4)
C79 P3 1.866(3)
C79 H79 1
C80 C81 1.532(4)
C80 H80A 0.99
C80 H80B 0.99
C81 C82 1.525(5)
C81 H81A 0.99
C81 H81B 0.99
C82 C83 1.515(5)
C82 H82A 0.99
C82 H82B 0.99
C83 C84 1.523(4)
C83 H83A 0.99
C83 H83B 0.99
C84 H84A 0.99
C84 H84B 0.99
C85 C90 1.523(4)
C85 C86 1.526(4)
C85 P3 1.867(3)
C85 H85 1
C86 C87 1.525(4)
C86 H86A 0.99
C86 H86B 0.99
C87 C88 1.521(5)
C87 H87A 0.99
C87 H87B 0.99
C88 C89 1.525(5)
C88 H88A 0.99
C88 H88B 0.99
C89 C90 1.526(4)
C89 H89A 0.99
C89 H89B 0.99
C90 H90A 0.99
C90 H90B 0.99
C91 C96 1.533(5)
C91 C92 1.540(4)
C91 P3 1.889(3)
C91 H91 1
C92 C93 1.540(5)
C92 H92A 0.99
C92 H92B 0.99
C93 C94 1.512(5)
C93 H93A 0.99
C93 H93B 0.99
C94 C95 1.530(5)
C94 H94A 0.99
C94 H94B 0.99
C95 C96 1.524(5)
C95 H95A 0.99
C95 H95B 0.99
C96 H96A 0.99
C96 H96B 0.99
C97 C98 1.390(5)
C97 C102 1.391(5)
C97 Ge3 1.938(4)
C98 C99 1.377(6)
C98 H98 0.95
C99 C100 1.382(7)
C99 H99 0.95
C100 C101 1.356(7)
C100 H100 0.95
C101 C102 1.381(6)
C101 H101 0.95
C102 H102 0.95
C103 C108 1.388(5)
C103 C104 1.399(5)
C103 Ge3 1.961(3)
C104 C105 1.380(5)
C104 H104 0.95
C105 C106 1.381(6)
C105 H105 0.95
C106 C107 1.393(6)
C106 H106 0.95
C107 C108 1.383(5)
C107 H107 0.95
C108 H108 0.95
C109 C110 1.394(5)
C109 C114 1.394(5)
C109 Ge4 1.955(3)
C110 C111 1.383(5)
C110 H110 0.95
C111 C112 1.364(5)
C111 H111 0.95
C112 C113 1.377(5)
C112 H112 0.95
C113 C114 1.388(5)
C113 H113 0.95
C114 H114 0.95
C115 C116 1.375(5)
C115 C120 1.395(5)
C115 Ge4 1.966(3)
C116 C117 1.406(5)
C116 H116 0.95
C117 C118 1.358(6)
C117 H117 0.95
C118 C119 1.370(5)
C118 H118 0.95
C119 C120 1.374(5)
C119 H119 0.95
C120 H120 0.95
P1 Ru1 2.4426(8)
P2 Ru1 2.4505(9)
P3 Ru2 2.4290(9)
P4 Ru2 2.4215(9)
Ge1 O1 1.812(2)
Ge1 Ru1 2.4546(5)
Ge1 Ge2 2.7780(5)
Ge2 O1 1.810(2)
Ge2 Ru1 2.4492(4)
Ge3 O2 1.811(2)
Ge3 Ru2 2.4515(5)
Ge3 Ge4 2.7835(5)
Ge4 O2 1.807(2)
Ge4 Ru2 2.4634(4)
Ru1 HY1 1.57(3)
Ru1 HY2 1.63(4)
Ru1 HY4 1.63(3)
Ru1 HY3 1.62(3)
Ru2 HY5 1.62(3)
Ru2 HY6 1.58(3)
Ru2 HY8 1.51(3)
Ru2 HY7 1.67(4)

loop_
_platon_squeeze_void_nr
_platon_squeeze_void_average_x
_platon_squeeze_void_average_y
_platon_squeeze_void_average_z
_platon_squeeze_void_volume
_platon_squeeze_void_count_electrons
_platon_squeeze_void_content
1 -0.041 0.500 0.000 1214 278 ' '
2 0.136 0.143 0.279 10 0 ' '
3 0.153 0.374 0.654 11 1 ' '
4 0.239 0.714 0.437 32 0 ' '
5 0.413 0.043 0.391 13 1 ' '
6 0.430 0.815 0.383 7 0 ' '
7 0.569 0.185 0.617 7 0 ' '
8 0.587 0.957 0.609 13 1 ' '
9 0.761 0.286 0.563 32 0 ' '
10 0.847 0.626 0.346 11 1 ' '
11 0.864 0.857 0.721 10 0 ' '
